data_4500769
loop_
_publ_author_name
'Wang, Xiu-li'
'Li, Jin'
'Tian, Ai-xiang'
'Zhao, Dan'
'Liu, Guo-cheng'
'Lin, Hong-yan'

_publ_section_title
;
 Assembly of Three NiII--Bis(triazole) Complexes by Exerting the Linkage
 and Template Roles of Keggin Anions
;
_journal_issue 8
_journal_name_full 'Crystal Growth &amp; Design'
_journal_page_first 3456
_journal_paper_doi 10.1021/cg200261j
_journal_volume 11
_journal_year 2011
_chemical_formula_sum 'C32 H50 N24 Ni2 O41 Si W12'
_chemical_formula_weight 3778.67
_chemical_name_systematic
; 
 ? 
;
_space_group_IT_number 14
_symmetry_cell_setting monoclinic
_symmetry_space_group_name_Hall '-P 2yn'
_symmetry_space_group_name_H-M 'P 1 21/n 1'
_atom_sites_solution_hydrogens geom
_atom_sites_solution_primary direct
_atom_sites_solution_secondary difmap
_audit_creation_method SHELXL-97
_cell_angle_alpha 90.000(5)
_cell_angle_beta 92.096(5)
_cell_angle_gamma 90.000(5)
_cell_formula_units_Z 2
_cell_length_a 11.201(5)
_cell_length_b 14.943(5)
_cell_length_c 21.483(5)
_cell_measurement_temperature 293(2)
_cell_measurement_theta_max 25.00
_cell_measurement_theta_min 1.90
_cell_volume 3593(2)
_computing_cell_refinement 'Bruker SAINT'
_computing_data_collection 'Bruker APEX2'
_computing_data_reduction 'Bruker SAINT'
_computing_molecular_graphics 'Bruker SHELXTL'
_computing_publication_material 'Bruker SHELXTL'
_computing_structure_refinement 'SHELXL-97 (Sheldrick, 1997)'
_computing_structure_solution 'SHELXS-97 (Sheldrick, 1990)'
_diffrn_ambient_temperature 293(2)
_diffrn_measured_fraction_theta_full 1.000
_diffrn_measured_fraction_theta_max 1.000
_diffrn_measurement_device_type 'Bruker APEX-II CCD'
_diffrn_measurement_method '\f and \w scans'
_diffrn_radiation_monochromator graphite
_diffrn_radiation_source 'fine-focus sealed tube'
_diffrn_radiation_type MoK\a
_diffrn_radiation_wavelength 0.71069
_diffrn_reflns_av_R_equivalents 0.0728
_diffrn_reflns_av_sigmaI/netI 0.0784
_diffrn_reflns_limit_h_max 11
_diffrn_reflns_limit_h_min -13
_diffrn_reflns_limit_k_max 11
_diffrn_reflns_limit_k_min -17
_diffrn_reflns_limit_l_max 21
_diffrn_reflns_limit_l_min -25
_diffrn_reflns_number 17872
_diffrn_reflns_theta_full 25.00
_diffrn_reflns_theta_max 25.00
_diffrn_reflns_theta_min 1.90
_exptl_absorpt_coefficient_mu 19.751
_exptl_absorpt_correction_T_max 0.864
_exptl_absorpt_correction_T_min 0.815
_exptl_absorpt_correction_type empirical
_exptl_absorpt_process_details SADABS
_exptl_crystal_colour blue
_exptl_crystal_density_diffrn 3.492
_exptl_crystal_density_method 'not measured'
_exptl_crystal_description block
_exptl_crystal_F_000 3392
_exptl_crystal_size_max 0.19
_exptl_crystal_size_mid 0.18
_exptl_crystal_size_min 0.18
_refine_diff_density_max 2.386
_refine_diff_density_min -1.770
_refine_diff_density_rms 0.370
_refine_ls_extinction_coef 0.00057(7)
_refine_ls_extinction_expression Fc^*^=kFc[1+0.001xFc^2^\l^3^/sin(2\q)]^-1/4^
_refine_ls_extinction_method SHELXL
_refine_ls_goodness_of_fit_ref 1.080
_refine_ls_hydrogen_treatment constr
_refine_ls_matrix_type full
_refine_ls_number_parameters 499
_refine_ls_number_reflns 6335
_refine_ls_number_restraints 78
_refine_ls_restrained_S_all 1.076
_refine_ls_R_factor_all 0.0878
_refine_ls_R_factor_gt 0.0671
_refine_ls_shift/su_max 0.001
_refine_ls_shift/su_mean 0.000
_refine_ls_structure_factor_coef Fsqd
_refine_ls_weighting_details 'calc w=1/[\s^2^(Fo^2^)+(0.1000P)^2^+159.5296P] where P=(Fo^2^+2Fc^2^)/3'
_refine_ls_weighting_scheme calc
_refine_ls_wR_factor_gt 0.1889
_refine_ls_wR_factor_ref 0.1983
_reflns_number_gt 5028
_reflns_number_total 6335
_reflns_threshold_expression >2sigma(I)
_cod_data_source_file cg200261j_si_002.cif
_cod_data_source_block compound1
_cod_original_sg_symbol_H-M 'P 21/n'
_cod_database_code 4500769

loop_
_symmetry_equiv_pos_as_xyz
'x, y, z'
'-x+1/2, y+1/2, -z+1/2'
'-x, -y, -z'
'x-1/2, -y-1/2, z-1/2'

loop_
_atom_site_label
_atom_site_type_symbol
_atom_site_fract_x
_atom_site_fract_y
_atom_site_fract_z
_atom_site_U_iso_or_equiv
_atom_site_adp_type
_atom_site_occupancy
_atom_site_symmetry_multiplicity
_atom_site_calc_flag
_atom_site_refinement_flags
_atom_site_disorder_assembly
_atom_site_disorder_group
Ni1 Ni -0.0983(2) 0.2374(2) -0.30033(13) 0.0220(7) Uani 1 1 d . . .
Si1 Si -0.5000 0.5000 -0.5000 0.0211(19) Uani 1 2 d S . .
W1 W -0.19876(8) 0.56111(7) -0.52032(5) 0.0262(3) Uani 1 1 d . . .
W2 W -0.40447(9) 0.72006(6) -0.46791(4) 0.0248(3) Uani 1 1 d . . .
W3 W -0.27668(9) 0.42384(7) -0.39509(6) 0.0354(3) Uani 1 1 d . . .
W4 W -0.42423(9) 0.64408(7) -0.62354(5) 0.0335(3) Uani 1 1 d . . .
W5 W -0.70726(8) 0.66242(7) -0.45231(5) 0.0264(3) Uani 1 1 d . . .
W6 W -0.48962(9) 0.57860(8) -0.34524(5) 0.0338(3) Uani 1 1 d . . .
O1 O -0.524(2) 0.5868(17) -0.4595(11) 0.006(5) Uani 0.50 1 d PU A .
O2 O -0.473(3) 0.472(2) -0.4240(13) 0.021(7) Uani 0.50 1 d PU . .
O3 O -0.412(2) 0.5770(18) -0.5152(12) 0.015(6) Uani 0.50 1 d PU . .
O4 O -0.638(3) 0.533(2) -0.5053(15) 0.031(8) Uani 0.50 1 d PU . .
O5 O -0.252(3) 0.619(2) -0.5958(14) 0.0248(17) Uani 0.522(12) 1 d P A 1
O6 O -0.620(3) 0.615(2) -0.3779(15) 0.0248(17) Uani 0.522(12) 1 d P A 1
O7 O -0.348(3) 0.519(2) -0.3656(15) 0.0248(17) Uani 0.522(12) 1 d P A 1
O8 O -0.218(3) 0.513(2) -0.4365(14) 0.0248(17) Uani 0.522(12) 1 d P A 1
O11 O -0.410(3) 0.742(2) -0.5595(15) 0.0248(17) Uani 0.522(12) 1 d P A 1
O12 O -0.236(3) 0.680(2) -0.4791(14) 0.0248(17) Uani 0.522(12) 1 d P A 1
O17 O -0.444(3) 0.539(2) -0.6847(14) 0.0248(17) Uani 0.522(12) 1 d P . 1
O18 O -0.228(3) 0.454(2) -0.5534(14) 0.0248(17) Uani 0.522(12) 1 d P . 1
O19 O -0.287(3) 0.351(2) -0.4577(14) 0.0248(17) Uani 0.522(12) 1 d P . 1
O21 O -0.186(3) 0.373(3) -0.3447(18) 0.0248(17) Uani 0.522(12) 1 d P A 1
O22 O -0.585(3) 0.639(2) -0.6085(14) 0.0248(17) Uani 0.522(12) 1 d P . 1
O5' O -0.296(3) 0.585(2) -0.5920(15) 0.0248(17) Uani 0.478(12) 1 d P A 2
O6' O -0.648(3) 0.642(3) -0.3684(16) 0.0248(17) Uani 0.478(12) 1 d P A 2
O7' O -0.333(3) 0.517(2) -0.3300(16) 0.0248(17) Uani 0.478(12) 1 d P A 2
O8' O -0.160(3) 0.505(2) -0.4426(15) 0.0248(17) Uani 0.478(12) 1 d P A 2
O11' O -0.440(3) 0.707(3) -0.5559(16) 0.0248(17) Uani 0.478(12) 1 d P A 2
O12' O -0.277(3) 0.650(2) -0.4784(16) 0.0248(17) Uani 0.478(12) 1 d P A 2
O17' O -0.433(3) 0.525(2) -0.6455(16) 0.0248(17) Uani 0.478(12) 1 d P . 2
O18' O -0.176(3) 0.440(2) -0.5561(16) 0.0248(17) Uani 0.478(12) 1 d P . 2
O19' O -0.232(3) 0.333(2) -0.4595(15) 0.0248(17) Uani 0.478(12) 1 d P . 2
O21' O -0.155(3) 0.384(3) -0.349(2) 0.0248(17) Uani 0.478(12) 1 d P A 2
O22' O -0.599(3) 0.660(2) -0.6472(15) 0.0248(17) Uani 0.478(12) 1 d P . 2
O9 O -0.4799(16) 0.6202(14) -0.2722(7) 0.042(5) Uani 1 1 d . A .
O10 O -0.4095(18) 0.6709(14) -0.3856(9) 0.050(5) Uani 1 1 d U A .
O13 O -0.362(2) 0.8233(13) -0.4514(14) 0.075(8) Uani 1 1 d . A .
O14 O -0.5727(15) 0.7310(17) -0.4674(9) 0.058(7) Uani 1 1 d . A .
O15 O -0.806(2) 0.7416(15) -0.4323(12) 0.067(7) Uani 1 1 d . A .
O16 O -0.0601(17) 0.5948(14) -0.5303(9) 0.044(5) Uani 1 1 d U A .
O20 O -0.3864(16) 0.7136(12) -0.6812(8) 0.037(4) Uani 1 1 d . A .
N1 N 0.0755(17) 0.1549(15) -0.4529(9) 0.032(5) Uani 1 1 d . . .
N2 N 0.018(2) 0.2137(14) -0.3674(10) 0.037(5) Uani 1 1 d . . .
N3 N -0.227(2) 0.2575(14) -0.2388(9) 0.034(5) Uani 1 1 d . . .
N4 N -0.357(2) 0.0778(15) -0.3851(11) 0.040(6) Uani 1 1 d . . .
N5 N -0.3806(18) 0.2266(14) -0.1824(9) 0.030(5) Uani 1 1 d . . .
N6 N 0.0125(16) 0.3258(14) -0.2612(9) 0.026(4) Uani 1 1 d . . .
N7 N -0.2086(17) 0.1493(14) -0.3418(10) 0.032(5) Uani 1 1 d . . .
N8 N 0.092(3) 0.427(2) -0.1939(13) 0.077(10) Uani 1 1 d . . .
N9 N 0.1190(18) 0.4492(15) -0.2529(10) 0.034(5) Uani 1 1 d . . .
N10 N -0.369(2) 0.3202(16) -0.1842(11) 0.041(6) Uani 1 1 d U . .
N11 N -0.283(2) 0.0124(15) -0.3642(11) 0.048(6) Uani 1 1 d . . .
N12 N 0.162(2) 0.1401(16) -0.4121(12) 0.045(6) Uani 1 1 d . . .
C1 C -0.011(2) 0.1983(19) -0.4279(12) 0.038(6) Uani 1 1 d U . .
H1A H -0.0815 0.2159 -0.4485 0.045 Uiso 1 1 calc R . .
C3 C -0.2915(18) 0.1952(16) -0.2137(11) 0.023(5) Uani 1 1 d U . .
H3A H -0.2755 0.1344 -0.2176 0.027 Uiso 1 1 calc R . .
C4 C 0.072(2) 0.385(2) -0.2918(13) 0.044(7) Uani 1 1 d . . .
H4A H 0.0818 0.3832 -0.3346 0.052 Uiso 1 1 calc R . .
C5 C -0.513(3) 0.100(2) -0.1679(14) 0.048(8) Uani 1 1 d . . .
H5A H -0.5491 0.0674 -0.1346 0.057 Uiso 1 1 calc R . .
H5B H -0.4477 0.0642 -0.1828 0.057 Uiso 1 1 calc R . .
C7 C -0.462(3) 0.186(2) -0.1415(15) 0.052(8) Uani 1 1 d . . .
H7A H -0.5262 0.2275 -0.1340 0.063 Uiso 1 1 calc R . .
H7B H -0.4205 0.1738 -0.1019 0.063 Uiso 1 1 calc R . .
C8 C -0.195(2) 0.0593(18) -0.3377(11) 0.031(6) Uani 1 1 d . . .
H8A H -0.1290 0.0328 -0.3178 0.038 Uiso 1 1 calc R . .
C9 C -0.313(2) 0.1533(17) -0.3722(10) 0.027(5) Uani 1 1 d U . .
H9A H -0.3510 0.2069 -0.3831 0.032 Uiso 1 1 calc R . .
C10 C -0.467(2) 0.055(2) -0.4223(12) 0.042(7) Uani 1 1 d . . .
H10A H -0.5170 0.1074 -0.4263 0.051 Uiso 1 1 calc R . .
H10B H -0.5109 0.0096 -0.4000 0.051 Uiso 1 1 calc R . .
C13 C 0.078(3) 0.118(2) -0.5171(12) 0.043(7) Uani 1 1 d . . .
H13A H 0.1553 0.1309 -0.5347 0.052 Uiso 1 1 calc R . .
H13B H 0.0168 0.1465 -0.5434 0.052 Uiso 1 1 calc R . .
C14 C 0.027(3) 0.354(2) -0.1987(17) 0.063(10) Uani 1 1 d . . .
H14A H -0.0049 0.3243 -0.1651 0.076 Uiso 1 1 calc R . .
C15 C 0.057(3) 0.014(2) -0.5142(14) 0.048(7) Uani 1 1 d U . .
H15A H 0.0578 -0.0100 -0.5562 0.072 Uiso 1 1 calc R . .
H15B H 0.1230 -0.0133 -0.4906 0.072 Uiso 1 1 calc R . .
C16 C -0.275(3) 0.334(2) -0.2196(15) 0.055(8) Uani 1 1 d U . .
H16A H -0.2464 0.3908 -0.2296 0.066 Uiso 1 1 calc R . .
C17 C -0.443(2) 0.0198(18) -0.4864(14) 0.044(8) Uani 1 1 d . . .
H17A H -0.3806 -0.0255 -0.4839 0.066 Uiso 1 1 calc R . .
H17B H -0.4158 0.0682 -0.5126 0.066 Uiso 1 1 calc R . .
C18 C -0.604(3) 0.1124(18) -0.2204(13) 0.043(7) Uani 1 1 d . . .
H18A H -0.5643 0.1231 -0.2590 0.064 Uiso 1 1 calc R . .
H18B H -0.6537 0.1641 -0.2121 0.064 Uiso 1 1 calc R . .
C20 C 0.131(2) 0.1738(17) -0.3610(11) 0.030(6) Uani 1 1 d U . .
H20A H 0.1764 0.1721 -0.3241 0.036 Uiso 1 1 calc R . .
C21 C 0.185(3) 0.5276(17) -0.2726(16) 0.051(8) Uani 1 1 d . . .
H21A H 0.2199 0.5150 -0.3123 0.076 Uiso 1 1 calc R . .
H21B H 0.2491 0.5397 -0.2424 0.076 Uiso 1 1 calc R . .
O1W O 0.082(6) -0.059(5) -0.333(3) 0.11(2) Uiso 0.50 1 d P . .

loop_
_atom_site_aniso_label
_atom_site_aniso_U_11
_atom_site_aniso_U_22
_atom_site_aniso_U_33
_atom_site_aniso_U_23
_atom_site_aniso_U_13
_atom_site_aniso_U_12
Ni1 0.0162(14) 0.0238(16) 0.0260(15) 0.0000(12) 0.0003(11) -0.0068(12)
Si1 0.019(4) 0.026(5) 0.018(4) 0.011(4) 0.001(3) -0.003(4)
W1 0.0116(5) 0.0345(6) 0.0325(5) 0.0099(4) 0.0011(4) -0.0019(4)
W2 0.0268(5) 0.0181(5) 0.0297(5) 0.0019(4) 0.0009(4) -0.0031(4)
W3 0.0186(5) 0.0274(6) 0.0589(7) 0.0055(5) -0.0172(5) 0.0046(4)
W4 0.0274(6) 0.0225(6) 0.0518(7) 0.0139(5) 0.0179(5) 0.0037(4)
W5 0.0208(5) 0.0272(6) 0.0312(5) 0.0017(4) 0.0036(4) 0.0102(4)
W6 0.0239(5) 0.0437(7) 0.0344(6) -0.0184(5) 0.0069(4) -0.0068(5)
O1 0.003(6) 0.007(7) 0.009(6) 0.000(5) 0.002(5) 0.001(5)
O2 0.020(8) 0.021(8) 0.022(8) -0.002(5) -0.002(5) 0.003(5)
O3 0.015(7) 0.014(7) 0.016(7) 0.001(5) 0.003(5) 0.002(5)
O4 0.030(9) 0.033(9) 0.031(9) -0.001(5) 0.002(5) 0.002(5)
O5 0.022(5) 0.031(5) 0.022(3) 0.005(3) 0.001(4) 0.004(3)
O6 0.022(5) 0.031(5) 0.022(3) 0.005(3) 0.001(4) 0.004(3)
O7 0.022(5) 0.031(5) 0.022(3) 0.005(3) 0.001(4) 0.004(3)
O8 0.022(5) 0.031(5) 0.022(3) 0.005(3) 0.001(4) 0.004(3)
O11 0.022(5) 0.031(5) 0.022(3) 0.005(3) 0.001(4) 0.004(3)
O12 0.022(5) 0.031(5) 0.022(3) 0.005(3) 0.001(4) 0.004(3)
O17 0.022(5) 0.031(5) 0.022(3) 0.005(3) 0.001(4) 0.004(3)
O18 0.022(5) 0.031(5) 0.022(3) 0.005(3) 0.001(4) 0.004(3)
O19 0.022(5) 0.031(5) 0.022(3) 0.005(3) 0.001(4) 0.004(3)
O21 0.022(5) 0.031(5) 0.022(3) 0.005(3) 0.001(4) 0.004(3)
O22 0.022(5) 0.031(5) 0.022(3) 0.005(3) 0.001(4) 0.004(3)
O5' 0.022(5) 0.031(5) 0.022(3) 0.005(3) 0.001(4) 0.004(3)
O6' 0.022(5) 0.031(5) 0.022(3) 0.005(3) 0.001(4) 0.004(3)
O7' 0.022(5) 0.031(5) 0.022(3) 0.005(3) 0.001(4) 0.004(3)
O8' 0.022(5) 0.031(5) 0.022(3) 0.005(3) 0.001(4) 0.004(3)
O11' 0.022(5) 0.031(5) 0.022(3) 0.005(3) 0.001(4) 0.004(3)
O12' 0.022(5) 0.031(5) 0.022(3) 0.005(3) 0.001(4) 0.004(3)
O17' 0.022(5) 0.031(5) 0.022(3) 0.005(3) 0.001(4) 0.004(3)
O18' 0.022(5) 0.031(5) 0.022(3) 0.005(3) 0.001(4) 0.004(3)
O19' 0.022(5) 0.031(5) 0.022(3) 0.005(3) 0.001(4) 0.004(3)
O21' 0.022(5) 0.031(5) 0.022(3) 0.005(3) 0.001(4) 0.004(3)
O22' 0.022(5) 0.031(5) 0.022(3) 0.005(3) 0.001(4) 0.004(3)
O9 0.044(11) 0.068(14) 0.013(8) -0.015(8) -0.006(7) -0.012(10)
O10 0.047(6) 0.054(7) 0.049(6) 0.006(5) 0.002(5) -0.001(5)
O13 0.051(14) 0.016(11) 0.16(3) -0.008(13) -0.027(15) -0.002(10)
O14 0.013(9) 0.12(2) 0.047(12) 0.034(12) 0.001(8) -0.004(11)
O15 0.063(15) 0.050(14) 0.092(18) 0.008(13) 0.042(13) 0.026(12)
O16 0.039(6) 0.047(6) 0.046(6) -0.004(5) 0.007(4) -0.004(5)
O20 0.041(11) 0.028(10) 0.042(10) -0.003(8) 0.001(8) 0.018(8)
N1 0.023(11) 0.040(14) 0.032(11) -0.013(10) -0.004(9) -0.013(10)
N2 0.047(14) 0.019(11) 0.044(13) -0.002(10) 0.007(11) -0.001(10)
N3 0.045(14) 0.025(12) 0.032(11) 0.002(9) 0.004(10) -0.007(10)
N4 0.060(16) 0.023(12) 0.038(13) 0.000(10) -0.009(11) -0.005(11)
N5 0.025(11) 0.031(12) 0.033(11) 0.014(9) 0.006(9) 0.001(9)
N6 0.016(9) 0.034(12) 0.028(10) -0.004(9) 0.003(8) 0.001(9)
N7 0.016(10) 0.026(12) 0.054(14) -0.016(10) 0.006(9) -0.009(9)
N8 0.10(3) 0.08(2) 0.046(17) -0.014(15) -0.010(16) -0.04(2)
N9 0.022(11) 0.034(13) 0.046(13) -0.008(10) 0.002(9) 0.002(10)
N10 0.041(9) 0.036(9) 0.046(9) -0.007(7) 0.020(7) 0.000(7)
N11 0.074(18) 0.020(12) 0.049(15) -0.003(11) -0.021(13) -0.004(12)
N12 0.038(14) 0.035(14) 0.061(16) -0.018(12) -0.003(12) 0.007(11)
C1 0.035(9) 0.044(10) 0.033(9) -0.008(8) -0.017(8) -0.003(8)
C3 0.011(8) 0.023(9) 0.034(9) 0.002(7) 0.001(7) -0.008(7)
C4 0.044(16) 0.047(18) 0.041(16) -0.029(14) 0.008(13) -0.016(14)
C5 0.039(16) 0.046(19) 0.058(19) 0.001(15) 0.002(14) 0.015(14)
C7 0.06(2) 0.049(19) 0.055(19) 0.005(15) 0.026(16) -0.010(16)
C8 0.018(12) 0.043(17) 0.032(13) -0.007(12) -0.016(10) 0.002(11)
C9 0.028(9) 0.032(9) 0.019(8) -0.008(7) -0.002(7) 0.006(8)
C10 0.039(15) 0.052(19) 0.035(15) 0.023(13) -0.005(12) -0.018(14)
C13 0.058(18) 0.048(18) 0.025(13) 0.014(12) 0.012(12) -0.007(15)
C14 0.06(2) 0.06(2) 0.07(2) 0.000(18) 0.001(17) -0.050(19)
C15 0.046(10) 0.049(11) 0.049(10) 0.001(8) 0.010(8) -0.016(8)
C16 0.061(11) 0.045(11) 0.060(11) 0.001(9) 0.008(9) -0.005(9)
C17 0.045(17) 0.023(15) 0.066(19) -0.012(13) 0.021(15) -0.014(13)
C18 0.060(19) 0.019(14) 0.047(17) 0.007(12) -0.010(14) -0.012(13)
C20 0.022(8) 0.038(10) 0.030(9) -0.005(8) -0.007(7) -0.002(8)
C21 0.056(19) 0.017(14) 0.08(2) -0.008(14) -0.011(16) -0.016(13)

loop_
_atom_type_symbol
_atom_type_description
_atom_type_scat_dispersion_real
_atom_type_scat_dispersion_imag
_atom_type_scat_source
C C 0.0033 0.0016 'International Tables Vol C Tables 4.2.6.8 and 6.1.1.4'
H H 0.0000 0.0000 'International Tables Vol C Tables 4.2.6.8 and 6.1.1.4'
N N 0.0061 0.0033 'International Tables Vol C Tables 4.2.6.8 and 6.1.1.4'
O O 0.0106 0.0060 'International Tables Vol C Tables 4.2.6.8 and 6.1.1.4'
Si Si 0.0817 0.0704 'International Tables Vol C Tables 4.2.6.8 and 6.1.1.4'
Ni Ni 0.3393 1.1124 'International Tables Vol C Tables 4.2.6.8 and 6.1.1.4'
W W -0.8490 6.8722 'International Tables Vol C Tables 4.2.6.8 and 6.1.1.4'

loop_
_geom_angle_atom_site_label_1
_geom_angle_atom_site_label_2
_geom_angle_atom_site_label_3
_geom_angle
_geom_angle_site_symmetry_1
_geom_angle_site_symmetry_3
N6 Ni1 N7 178.6(8) . .
N6 Ni1 N2 90.6(8) . .
N7 Ni1 N2 88.2(9) . .
N6 Ni1 N3 94.3(8) . .
N7 Ni1 N3 86.8(8) . .
N2 Ni1 N3 174.5(9) . .
O3 Si1 O3 180.0(14) 3_464 .
O3 Si1 O1 111.4(13) 3_464 .
O3 Si1 O1 68.6(13) . .
O3 Si1 O1 68.6(13) 3_464 3_464
O3 Si1 O1 111.4(13) . 3_464
O1 Si1 O1 180.0(14) . 3_464
O3 Si1 O4 111.8(16) 3_464 3_464
O3 Si1 O4 68.2(16) . 3_464
O1 Si1 O4 113.0(15) . 3_464
O1 Si1 O4 67.0(15) 3_464 3_464
O3 Si1 O4 68.2(16) 3_464 .
O3 Si1 O4 111.8(16) . .
O1 Si1 O4 67.0(15) . .
O1 Si1 O4 113.0(15) 3_464 .
O4 Si1 O4 180.000(6) 3_464 .
O3 Si1 O2 73.3(14) 3_464 .
O3 Si1 O2 106.7(14) . .
O1 Si1 O2 72.7(13) . .
O1 Si1 O2 107.3(13) 3_464 .
O4 Si1 O2 73.8(15) 3_464 .
O4 Si1 O2 106.2(15) . .
O3 Si1 O2 106.7(14) 3_464 3_464
O3 Si1 O2 73.3(14) . 3_464
O1 Si1 O2 107.3(13) . 3_464
O1 Si1 O2 72.7(13) 3_464 3_464
O4 Si1 O2 106.2(15) 3_464 3_464
O4 Si1 O2 73.8(15) . 3_464
O2 Si1 O2 180.000(4) . 3_464
O16 W1 O18 112.4(12) . .
O16 W1 O12' 108.2(13) . .
O18 W1 O12' 139.4(15) . .
O16 W1 O5' 110.5(13) . .
O18 W1 O5' 75.8(15) . .
O12' W1 O5' 89.4(15) . .
O16 W1 O8' 93.8(13) . .
O18 W1 O8' 89.0(15) . .
O12' W1 O8' 89.3(15) . .
O5' W1 O8' 154.8(15) . .
O16 W1 O5 90.8(12) . .
O18 W1 O5 91.4(14) . .
O12' W1 O5 87.0(14) . .
O5' W1 O5 21.7(11) . .
O8' W1 O5 174.8(14) . .
O16 W1 O8 111.5(12) . .
O18 W1 O8 90.7(14) . .
O12' W1 O8 75.2(14) . .
O5' W1 O8 137.9(14) . .
O8' W1 O8 20.1(10) . .
O5 W1 O8 154.7(13) . .
O16 W1 O18' 95.4(12) . .
O18 W1 O18' 17.8(12) . .
O12' W1 O18' 156.0(15) . .
O5' W1 O18' 86.3(15) . .
O8' W1 O18' 84.7(14) . .
O5 W1 O18' 97.3(14) . .
O8 W1 O18' 92.4(14) . .
O16 W1 O12 90.0(11) . .
O18 W1 O12 157.4(13) . .
O12' W1 O12 18.3(11) . .
O5' W1 O12 93.8(14) . .
O8' W1 O12 92.8(14) . .
O5 W1 O12 84.8(13) . .
O8 W1 O12 83.6(13) . .
O18' W1 O12 174.1(13) . .
O16 W1 O4 160.0(11) . 3_464
O18 W1 O4 55.3(13) . 3_464
O12' W1 O4 85.9(14) . 3_464
O5' W1 O4 83.1(14) . 3_464
O8' W1 O4 71.7(13) . 3_464
O5 W1 O4 104.4(13) . 3_464
O8 W1 O4 57.3(13) . 3_464
O18' W1 O4 70.1(13) . 3_464
O12 W1 O4 104.0(12) . 3_464
O16 W1 O3 156.1(10) . .
O18 W1 O3 86.6(12) . .
O12' W1 O3 54.1(13) . .
O5' W1 O3 58.4(12) . .
O8' W1 O3 101.3(12) . .
O5 W1 O3 73.6(11) . .
O8 W1 O3 81.4(12) . .
O18' W1 O3 104.3(12) . .
O12 W1 O3 70.9(11) . .
O4 W1 O3 43.8(10) 3_464 .
O13 W2 O12' 110.4(15) . .
O13 W2 O14 101.5(11) . .
O12' W2 O14 148.0(15) . .
O13 W2 O10 100.2(12) . .
O12' W2 O10 86.7(12) . .
O14 W2 O10 88.0(8) . .
O13 W2 O11' 110.6(15) . .
O12' W2 O11' 87.4(15) . .
O14 W2 O11' 81.0(12) . .
O10 W2 O11' 148.8(13) . .
O13 W2 O11 93.4(15) . .
O12' W2 O11 88.1(14) . .
O14 W2 O11 89.8(11) . .
O10 W2 O11 166.4(12) . .
O11' W2 O11 18.1(12) . .
O13 W2 O12 92.1(13) . .
O12' W2 O12 18.6(13) . .
O14 W2 O12 165.8(13) . .
O10 W2 O12 93.2(11) . .
O11' W2 O12 90.8(14) . .
O11 W2 O12 85.7(13) . .
O13 W2 O3 160.4(12) . .
O12' W2 O3 55.3(14) . .
O14 W2 O3 93.5(10) . .
O10 W2 O3 92.8(9) . .
O11' W2 O3 59.2(13) . .
O11 W2 O3 74.0(12) . .
O12 W2 O3 72.3(12) . .
O13 W2 O1 156.0(11) . .
O12' W2 O1 88.5(13) . .
O14 W2 O1 60.9(9) . .
O10 W2 O1 65.2(9) . .
O11' W2 O1 84.1(12) . .
O11 W2 O1 102.2(11) . .
O12 W2 O1 107.0(12) . .
O3 W2 O1 43.6(8) . .
O21 W3 O19 104.3(18) . .
O21 W3 O8 117.0(16) . .
O19 W3 O8 95.8(15) . .
O21 W3 O21' 12.9(17) . .
O19 W3 O21' 105.0(19) . .
O8 W3 O21' 104.2(16) . .
O21 W3 O7 114.4(18) . .
O19 W3 O7 140.2(16) . .
O8 W3 O7 75.3(15) . .
O21' W3 O7 114.8(18) . .
O21 W3 O22 103.8(15) . 3_464
O19 W3 O22 70.9(14) . 3_464
O8 W3 O22 139.1(15) . 3_464
O21' W3 O22 116.5(15) . 3_464
O7 W3 O22 90.5(14) . 3_464
O21 W3 O19' 88.8(18) . .
O19 W3 O19' 19.0(12) . .
O8 W3 O19' 93.3(14) . .
O21' W3 O19' 87.4(18) . .
O7 W3 O19' 156.8(15) . .
O22 W3 O19' 85.0(14) 3_464 .
O21 W3 O8' 102.1(15) . .
O19 W3 O8' 90.6(14) . .
O8 W3 O8' 17.9(12) . .
O21' W3 O8' 89.1(15) . .
O7 W3 O8' 90.3(14) . .
O22 W3 O8' 151.1(14) 3_464 .
O19' W3 O8' 83.0(14) . .
O21 W3 O7' 93.4(17) . .
O19 W3 O7' 157.8(15) . .
O8 W3 O7' 87.9(14) . .
O21' W3 O7' 95.3(18) . .
O7 W3 O7' 21.3(11) . .
O22 W3 O7' 92.1(13) 3_464 .
O19' W3 O7' 176.7(14) . .
O8' W3 O7' 98.9(13) . .
O21 W3 O22' 81.0(14) . 3_464
O19 W3 O22' 86.3(14) . 3_464
O8 W3 O22' 160.4(14) . 3_464
O21' W3 O22' 94.0(15) . 3_464
O7 W3 O22' 90.6(13) . 3_464
O22 W3 O22' 25.0(11) 3_464 3_464
O19' W3 O22' 94.7(13) . 3_464
O8' W3 O22' 176.1(13) . 3_464
O7' W3 O22' 83.2(13) . 3_464
O21 W3 O2 149.0(13) . .
O19 W3 O2 87.2(13) . .
O8 W3 O2 89.7(13) . .
O21' W3 O2 160.2(14) . .
O7 W3 O2 54.7(13) . .
O22 W3 O2 52.3(12) 3_464 .
O19' W3 O2 106.0(12) . .
O8' W3 O2 106.6(12) . .
O7' W3 O2 70.9(12) . .
O22' W3 O2 70.9(12) 3_464 .
O21 W3 O4 158.1(15) . 3_464
O19 W3 O4 57.4(13) . 3_464
O8 W3 O4 58.9(13) . 3_464
O21' W3 O4 150.2(14) . 3_464
O7 W3 O4 86.2(13) . 3_464
O22 W3 O4 82.4(12) 3_464 3_464
O19' W3 O4 70.7(13) . 3_464
O8' W3 O4 68.9(12) . 3_464
O7' W3 O4 107.4(13) . 3_464
O22' W3 O4 107.3(12) 3_464 3_464
O2 W3 O4 49.5(10) . 3_464
O20 W4 O11' 108.3(13) . .
O20 W4 O5' 111.1(13) . .
O11' W4 O5' 93.1(16) . .
O20 W4 O22 115.2(11) . .
O11' W4 O22 75.3(15) . .
O5' W4 O22 133.7(15) . .
O20 W4 O17' 114.9(12) . .
O11' W4 O17' 136.8(16) . .
O5' W4 O17' 70.1(16) . .
O22 W4 O17' 88.0(14) . .
O20 W4 O11 92.3(11) . .
O11' W4 O11 17.3(12) . .
O5' W4 O11 93.1(15) . .
O22 W4 O11 87.8(13) . .
O17' W4 O11 151.6(14) . .
O20 W4 O22' 90.7(11) . .
O11' W4 O22' 91.3(15) . .
O5' W4 O22' 155.1(15) . .
O22 W4 O22' 26.2(11) . .
O17' W4 O22' 90.2(14) . .
O11 W4 O22' 98.2(13) . .
O20 W4 O5 93.7(11) . .
O11' W4 O5 88.7(15) . .
O5' W4 O5 20.3(12) . .
O22 W4 O5 150.0(13) . .
O17' W4 O5 86.6(14) . .
O11 W4 O5 83.1(13) . .
O22' W4 O5 175.4(14) . .
O20 W4 O17 91.5(10) . .
O11' W4 O17 159.0(14) . .
O5' W4 O17 86.2(14) . .
O22 W4 O17 90.0(13) . .
O17' W4 O17 25.1(11) . .
O11 W4 O17 176.2(12) . .
O22' W4 O17 81.1(13) . .
O5 W4 O17 97.3(13) . .
O20 W4 O2 157.0(10) . 3_464
O11' W4 O2 88.5(14) . 3_464
O5' W4 O2 82.8(14) . 3_464
O22 W4 O2 52.8(12) . 3_464
O17' W4 O2 51.1(12) . 3_464
O11 W4 O2 105.6(11) . 3_464
O22' W4 O2 72.9(12) . 3_464
O5 W4 O2 102.5(12) . 3_464
O17 W4 O2 70.6(11) . 3_464
O15 W5 O14 101.5(11) . .
O15 W5 O18 111.9(13) . 3_464
O14 W5 O18 146.5(12) . 3_464
O15 W5 O6' 94.5(14) . .
O14 W5 O6' 89.9(12) . .
O18 W5 O6' 84.9(15) 3_464 .
O15 W5 O19 109.3(13) . 3_464
O14 W5 O19 83.1(11) . 3_464
O18 W5 O19 88.3(13) 3_464 3_464
O6' W5 O19 156.0(15) . 3_464
O15 W5 O6 110.9(13) . .
O14 W5 O6 87.6(11) . .
O18 W5 O6 78.3(14) 3_464 .
O6' W5 O6 16.4(11) . .
O19 W5 O6 139.8(14) 3_464 .
O15 W5 O19' 90.9(14) . 3_464
O14 W5 O19' 93.7(12) . 3_464
O18 W5 O19' 88.6(14) 3_464 3_464
O6' W5 O19' 172.7(16) . 3_464
O19 W5 O19' 19.8(10) 3_464 3_464
O6 W5 O19' 157.5(15) . 3_464
O15 W5 O18' 94.5(13) . 3_464
O14 W5 O18' 163.9(13) . 3_464
O18 W5 O18' 17.7(11) 3_464 3_464
O6' W5 O18' 89.7(15) . 3_464
O19 W5 O18' 90.8(13) 3_464 3_464
O6 W5 O18' 87.6(14) . 3_464
O19' W5 O18' 85.0(14) 3_464 3_464
O15 W5 O1 159.3(11) . .
O14 W5 O1 62.6(10) . .
O18 W5 O1 84.3(12) 3_464 .
O6' W5 O1 73.4(12) . .
O19 W5 O1 83.1(11) 3_464 .
O6 W5 O1 58.1(11) . .
O19' W5 O1 102.8(12) 3_464 .
O18' W5 O1 102.0(12) 3_464 .
O15 W5 O4 156.6(13) . .
O14 W5 O4 94.9(11) . .
O18 W5 O4 54.4(12) 3_464 .
O6' W5 O4 102.2(14) . .
O19 W5 O4 55.9(13) 3_464 .
O6 W5 O4 86.2(13) . .
O19' W5 O4 71.3(13) 3_464 .
O18' W5 O4 69.5(13) 3_464 .
O1 W5 O4 44.0(10) . .
O6 W6 O9 107.1(13) . .
O6 W6 O17' 79.7(16) . 3_464
O9 W6 O17' 116.0(13) . 3_464
O6 W6 O10 89.6(13) . .
O9 W6 O10 98.2(9) . .
O17' W6 O10 145.8(12) 3_464 .
O6 W6 O7 141.1(15) . .
O9 W6 O7 111.2(12) . .
O17' W6 O7 88.8(14) 3_464 .
O10 W6 O7 79.4(11) . .
O6 W6 O7' 163.3(15) . .
O9 W6 O7' 89.5(12) . .
O17' W6 O7' 92.1(14) 3_464 .
O10 W6 O7' 89.1(11) . .
O7 W6 O7' 22.8(10) . .
O6 W6 O17 95.1(14) . 3_464
O9 W6 O17 92.1(11) . 3_464
O17' W6 O17 25.5(12) 3_464 3_464
O10 W6 O17 166.9(10) . 3_464
O7 W6 O17 89.4(12) . 3_464
O7' W6 O17 82.9(13) . 3_464
O6 W6 O6' 12.8(16) . .
O9 W6 O6' 94.7(12) . .
O17' W6 O6' 87.6(15) 3_464 .
O10 W6 O6' 88.5(12) . .
O7 W6 O6' 152.6(14) . .
O7' W6 O6' 175.4(14) . .
O17 W6 O6' 98.7(13) 3_464 .
O6 W6 O2 90.5(13) . .
O9 W6 O2 157.0(10) . .
O17' W6 O2 51.7(12) 3_464 .
O10 W6 O2 96.4(10) . .
O7 W6 O2 54.6(12) . .
O7' W6 O2 73.1(12) . .
O17 W6 O2 71.3(11) 3_464 .
O6' W6 O2 103.3(13) . .
O6 W6 O1 57.9(12) . .
O9 W6 O1 155.0(9) . .
O17' W6 O1 82.7(12) 3_464 .
O10 W6 O1 64.2(9) . .
O7 W6 O1 84.1(11) . .
O7' W6 O1 106.9(11) . .
O17 W6 O1 108.2(11) 3_464 .
O6' W6 O1 68.5(11) . .
O2 W6 O1 47.8(9) . .
Si1 O1 O4 57.5(13) . .
Si1 O1 O3 54.8(11) . .
O4 O1 O3 95.9(18) . .
Si1 O1 W5 126.6(13) . .
O4 O1 W5 69.1(13) . .
O3 O1 W5 136.6(16) . .
Si1 O1 W2 121.6(12) . .
O4 O1 W2 136.3(17) . .
O3 O1 W2 66.8(12) . .
W5 O1 W2 95.6(9) . .
Si1 O1 W6 118.6(13) . .
O4 O1 W6 127.7(16) . .
O3 O1 W6 125.0(15) . .
W5 O1 W6 93.7(8) . .
W2 O1 W6 92.7(8) . .
Si1 O2 W6 120.9(15) . .
Si1 O2 W4 121.6(15) . 3_464
W6 O2 W4 97.7(10) . 3_464
Si1 O2 W3 117.3(14) . .
W6 O2 W3 96.7(11) . .
W4 O2 W3 97.2(11) 3_464 .
Si1 O3 O1 56.5(12) . .
Si1 O3 O4 57.7(14) . 3_464
O1 O3 O4 97.7(18) . 3_464
Si1 O3 W2 126.1(14) . .
O1 O3 W2 69.6(12) . .
O4 O3 W2 136.0(18) 3_464 .
Si1 O3 W1 125.1(15) . .
O1 O3 W1 140.3(17) . .
O4 O3 W1 67.5(14) 3_464 .
W2 O3 W1 95.2(10) . .
Si1 O4 O1 55.6(13) . .
Si1 O4 O3 54.1(14) . 3_464
O1 O4 O3 94(2) . 3_464
Si1 O4 W1 122.7(18) . 3_464
O1 O4 W1 132.8(18) . 3_464
O3 O4 W1 68.7(14) 3_464 3_464
Si1 O4 W5 122.4(18) . .
O1 O4 W5 66.9(13) . .
O3 O4 W5 137.0(19) 3_464 .
W1 O4 W5 96.0(11) 3_464 .
Si1 O4 W3 119.4(16) . 3_464
O1 O4 W3 128.8(19) . 3_464
O3 O4 W3 125.3(19) 3_464 3_464
W1 O4 W3 94.7(12) 3_464 3_464
W5 O4 W3 94.7(12) . 3_464
W1 O5 W4 126.2(16) . .
W6 O6 W5 148.1(18) . .
W3 O7 W6 149.1(19) . .
W3 O8 W1 143.7(19) . .
W2 O11 W4 123.8(17) . .
W2 O12 W1 121.5(17) . .
W6 O17 W4 119.6(14) 3_464 .
W1 O18 W5 150.2(18) . 3_464
W3 O19 W5 146.9(19) . 3_464
W3 O22 W4 150.1(19) 3_464 .
W4 O5' W1 146(2) . .
W5 O6' W6 124.4(17) . .
W6 O7' W3 118.9(18) . .
W1 O8' W3 124.3(18) . .
W4 O11' W2 148(2) . .
W2 O12' W1 152(2) . .
W6 O17' W4 152.6(19) 3_464 .
W1 O18' W5 124.3(18) . 3_464
W5 O19' W3 123.1(18) 3_464 .
W4 O22' W3 118.4(16) . 3_464
W6 O10 W2 137.6(12) . .
W5 O14 W2 140.1(14) . .
C1 N1 N12 111(2) . .
C1 N1 C13 128(2) . .
N12 N1 C13 121(2) . .
C1 N2 C20 102(2) . .
C1 N2 Ni1 125.9(19) . .
C20 N2 Ni1 127.6(18) . .
C3 N3 C16 105(2) . .
C3 N3 Ni1 125.7(18) . .
C16 N3 Ni1 129.4(19) . .
C9 N4 N11 110(2) . .
C9 N4 C10 130(2) . .
N11 N4 C10 120(2) . .
C3 N5 N10 105.6(18) . .
C3 N5 C7 133(2) . .
N10 N5 C7 120(2) . .
C4 N6 C14 104(2) . .
C4 N6 Ni1 124.3(17) . .
C14 N6 Ni1 130.8(17) . .
C9 N7 C8 99.8(19) . .
C9 N7 Ni1 135.7(18) . .
C8 N7 Ni1 124.1(17) . .
C14 N8 N9 106(3) . .
N8 N9 C4 108(2) . .
N8 N9 C21 127(2) . .
C4 N9 C21 125(2) . .
C16 N10 N5 104(2) . .
C8 N11 N4 102(2) . .
C20 N12 N1 107(2) . .
N1 C1 N2 109(2) . .
N3 C3 N5 113(2) . .
N6 C4 N9 111(2) . .
C7 C5 C18 115(3) . .
N5 C7 C5 112(2) . .
N11 C8 N7 115(2) . .
N4 C9 N7 114(2) . .
N4 C10 C17 114(2) . .
N1 C13 C15 108(2) . .
N8 C14 N6 112(3) . .
C15 C15 C13 115(3) 3_554 .
N10 C16 N3 112(3) . .
C10 C17 C17 108(3) . 3_454
C5 C18 C21 110(2) . 2_444
N12 C20 N2 111(2) . .
N9 C21 C18 113(3) . 2_454

loop_
_geom_bond_atom_site_label_1
_geom_bond_atom_site_label_2
_geom_bond_distance
_geom_bond_site_symmetry_2
Ni1 N6 1.98(2) .
Ni1 N7 1.99(2) .
Ni1 N2 2.01(2) .
Ni1 N3 2.02(2) .
Si1 O3 1.56(3) 3_464
Si1 O3 1.56(3) .
Si1 O1 1.59(2) .
Si1 O1 1.59(2) 3_464
Si1 O4 1.63(3) 3_464
Si1 O4 1.63(3) .
Si1 O2 1.70(3) .
Si1 O2 1.70(3) 3_464
W1 O16 1.654(18) .
W1 O18 1.78(3) .
W1 O12' 1.85(3) .
W1 O5' 1.89(3) .
W1 O8' 1.91(3) .
W1 O5 1.92(3) .
W1 O8 1.96(3) .
W1 O18' 1.99(4) .
W1 O12 2.04(3) .
W1 O4 2.38(3) 3_464
W1 O3 2.40(3) .
W2 O13 1.65(2) .
W2 O12' 1.79(3) .
W2 O14 1.892(17) .
W2 O10 1.92(2) .
W2 O11' 1.93(3) .
W2 O11 1.99(3) .
W2 O12 2.00(3) .
W2 O3 2.37(3) .
W2 O1 2.41(2) .
W3 O21 1.64(4) .
W3 O19 1.73(3) .
W3 O8 1.74(3) .
W3 O21' 1.76(4) .
W3 O7 1.76(3) .
W3 O22 1.82(3) 3_464
W3 O19' 2.01(4) .
W3 O8' 2.07(3) .
W3 O7' 2.08(3) .
W3 O22' 2.10(3) 3_464
W3 O2 2.37(3) .
W3 O4 2.40(3) 3_464
W4 O20 1.683(18) .
W4 O11' 1.75(4) .
W4 O5' 1.80(3) .
W4 O22 1.84(3) .
W4 O17' 1.85(3) .
W4 O11 2.01(3) .
W4 O22' 2.02(3) .
W4 O5 2.03(3) .
W4 O17 2.05(3) .
W4 O2 2.34(3) 3_464
W5 O15 1.68(2) .
W5 O14 1.860(19) .
W5 O18 1.89(3) 3_464
W5 O6' 1.92(4) .
W5 O19 1.94(3) 3_464
W5 O6 1.98(3) .
W5 O19' 1.99(3) 3_464
W5 O18' 2.02(4) 3_464
W5 O1 2.35(2) .
W5 O4 2.39(3) .
W6 O6 1.68(3) .
W6 O9 1.687(15) .
W6 O17' 1.78(3) 3_464
W6 O10 1.88(2) .
W6 O7 1.89(3) .
W6 O7' 2.00(3) .
W6 O17 2.02(3) 3_464
W6 O6' 2.06(4) .
W6 O2 2.33(3) .
W6 O1 2.47(2) .
O1 O4 1.77(4) .
O1 O3 1.78(3) .
O2 W4 2.34(3) 3_464
O3 O4 1.79(4) 3_464
O4 O3 1.79(4) 3_464
O4 W1 2.38(3) 3_464
O4 W3 2.40(3) 3_464
O17 W6 2.02(3) 3_464
O18 W5 1.89(3) 3_464
O19 W5 1.94(3) 3_464
O22 W3 1.82(3) 3_464
O17' W6 1.78(3) 3_464
O18' W5 2.02(4) 3_464
O19' W5 1.99(3) 3_464
O22' W3 2.10(3) 3_464
N1 C1 1.30(3) .
N1 N12 1.30(3) .
N1 C13 1.48(3) .
N2 C1 1.35(3) .
N2 C20 1.40(3) .
N3 C3 1.31(3) .
N3 C16 1.34(4) .
N4 C9 1.26(3) .
N4 N11 1.35(3) .
N4 C10 1.48(3) .
N5 C3 1.31(3) .
N5 N10 1.40(3) .
N5 C7 1.42(3) .
N6 C4 1.30(3) .
N6 C14 1.41(4) .
N7 C9 1.32(3) .
N7 C8 1.36(3) .
N8 C14 1.31(4) .
N8 N9 1.35(4) .
N9 C4 1.37(3) .
N9 C21 1.45(3) .
N10 C16 1.34(4) .
N11 C8 1.32(3) .
N12 C20 1.27(3) .
C5 C7 1.51(4) .
C5 C18 1.51(4) .
C10 C17 1.51(4) .
C13 C15 1.59(4) .
C15 C15 1.49(5) 3_554
C17 C17 1.51(6) 3_454
C18 C21 1.56(4) 2_444
C21 C18 1.56(4) 2_454
